data_4329018
loop_
_publ_author_name
'Kensuke Murashima'
'Takeaki Watanabe'
'Shinji Kanegawa'
'Daisuke Yoshihara'
'Yuji Inagaki'
'Satoru Karasawa'
'Noboru Koga'

_publ_contact_author_email koga@fc.phar.kyusyu-u.ac.jp
_publ_contact_author_fax +81-92-642-6590
_publ_contact_author_name 'Noboru  Koga'
_publ_contact_author_phone +81-92-642-6590
_publ_section_title
;
 Preparations, Crystal Structures, and Magnetic Properties of
 N,N-Dipyridylaminoxyl as a New Magnetic Coupler and Its One-Dimensional
 Cobalt(II) Chains
;
_journal_name_full 'Inorganic Chemistry'
_journal_page_first 4982
_journal_page_last 4993
_journal_paper_doi 10.1021/ic202397m
_journal_volume 51
_journal_year 2012
_chemical_formula_moiety 'C32 H20 Co F12 N5 O3 '
_chemical_formula_sum 'C32 H20 Co F12 N5 O3'
_chemical_formula_weight 809.46
_space_group_IT_number 14
_symmetry_cell_setting monoclinic
_symmetry_Int_Tables_number 14
_symmetry_space_group_name_Hall '-P 2yn'
_symmetry_space_group_name_H-M 'P 1 21/n 1'
_cell_angle_alpha 90.0000
_cell_angle_beta 104.519(7)
_cell_angle_gamma 90.0000
_cell_formula_units_Z 4
_cell_length_a 9.539(5)
_cell_length_b 18.791(10)
_cell_length_c 18.602(10)
_cell_measurement_temperature 90.1
_cell_volume 3228(3)
_computing_cell_refinement Unknown
_computing_data_collection Unknown
_computing_data_reduction CrystalStructure
_computing_publication_material 'CrystalStructure 3.8'
_computing_structure_refinement SHELXL
_computing_structure_solution SIR97
_diffrn_ambient_temperature 90
_diffrn_measured_fraction_theta_full 0.967
_diffrn_measured_fraction_theta_max 0.843
_diffrn_measurement_device_type CCD
_diffrn_measurement_method \w
_diffrn_radiation_type 'Mo K\a'
_diffrn_radiation_wavelength 0.71069
_diffrn_reflns_av_R_equivalents 0.061
_diffrn_reflns_limit_h_max 12
_diffrn_reflns_limit_h_min -8
_diffrn_reflns_limit_k_max 24
_diffrn_reflns_limit_k_min -25
_diffrn_reflns_limit_l_max 17
_diffrn_reflns_limit_l_min -24
_diffrn_reflns_number 17289
_diffrn_reflns_theta_full 27.00
_diffrn_reflns_theta_max 28.37
_exptl_absorpt_coefficient_mu 0.645
_exptl_absorpt_correction_type none
_exptl_crystal_colour dark-red
_exptl_crystal_density_diffrn 1.666
_exptl_crystal_description block
_exptl_crystal_F_000 1624.00
_exptl_crystal_size_max 0.20
_exptl_crystal_size_mid 0.10
_exptl_crystal_size_min 0.05
_refine_diff_density_max 0.90
_refine_diff_density_min -0.36
_refine_ls_extinction_method none
_refine_ls_goodness_of_fit_ref 1.027
_refine_ls_hydrogen_treatment refall
_refine_ls_number_parameters 479
_refine_ls_number_reflns 6811
_refine_ls_R_factor_gt 0.0607
_refine_ls_shift/su_max 0.0000
_refine_ls_structure_factor_coef Fsqd
_refine_ls_weighting_details 'w = 1/[\s^2^(Fo^2^)+(0.0911P)^2^+1.3783P] where P=(Fo^2^+2Fc^2^)/3'
_refine_ls_weighting_scheme calc
_refine_ls_wR_factor_ref 0.1754
_reflns_number_gt 4321
_reflns_number_total 6811
_reflns_threshold_expression F^2^>2.0\s(F^2^)
_cod_data_source_file ic202397m_si_002_1.cif
_cod_data_source_block '_1'
_cod_original_formula_sum 'C32 H20 Co F12 N5 O3 '
_cod_database_code 4329018

loop_
_symmetry_equiv_pos_site_id
_symmetry_equiv_pos_as_xyz
1 +X,+Y,+Z
2 1/2-X,1/2+Y,1/2-Z
3 -X,-Y,-Z
4 1/2+X,1/2-Y,1/2+Z

loop_
_atom_site_label
_atom_site_type_symbol
_atom_site_fract_x
_atom_site_fract_y
_atom_site_fract_z
_atom_site_U_iso_or_equiv
_atom_site_adp_type
_atom_site_occupancy
_atom_site_symmetry_multiplicity
_atom_site_calc_flag
_atom_site_refinement_flags
Co(1) Co 0.05731(5) 0.24494(2) 0.27907(3) 0.01751(15) Uani 1.00 1 d .
F(1) F 0.2311(3) 0.43928(14) 0.16794(18) 0.0561(8) Uani 1.00 1 d .
F(2) F 0.0398(3) 0.50299(12) 0.15592(17) 0.0480(7) Uani 1.00 1 d .
F(3) F 0.1736(3) 0.48255(14) 0.26364(16) 0.0532(8) Uani 1.00 1 d .
F(4) F -0.3623(3) 0.38408(14) 0.06708(17) 0.0520(7) Uani 1.00 1 d .
F(5) F -0.3633(3) 0.27185(15) 0.05249(18) 0.0663(10) Uani 1.00 1 d .
F(6) F -0.4450(3) 0.31801(16) 0.1399(2) 0.0602(8) Uani 1.00 1 d .
F(7) F -0.0629(3) 0.00629(14) 0.30092(17) 0.0529(7) Uani 1.00 1 d .
F(8) F -0.1361(3) 0.05827(15) 0.38732(18) 0.0571(8) Uani 1.00 1 d .
F(9) F 0.0573(3) -0.00595(14) 0.41387(17) 0.0534(8) Uani 1.00 1 d .
F(10) F 0.5576(3) 0.17399(16) 0.41090(19) 0.0582(8) Uani 1.00 1 d .
F(11) F 0.4807(3) 0.20861(15) 0.50563(17) 0.0658(9) Uani 1.00 1 d .
F(12) F 0.4813(3) 0.09810(14) 0.47832(17) 0.0547(8) Uani 1.00 1 d .
O(1) O 0.3113(3) 0.03056(13) 0.02602(15) 0.0271(6) Uani 1.00 1 d .
O(2) O 0.1173(3) 0.34016(13) 0.24704(15) 0.0257(6) Uani 1.00 1 d .
O(3) O -0.0069(3) 0.15147(14) 0.31137(16) 0.0274(6) Uani 1.00 1 d .
N(1) N 0.1481(3) 0.19379(15) 0.19561(17) 0.0192(6) Uani 1.00 1 d .
N(2) N 0.3093(3) 0.09915(16) 0.02702(17) 0.0199(6) Uani 1.00 1 d .
N(3) N 0.4684(3) 0.20176(15) -0.13791(17) 0.0204(6) Uani 1.00 1 d .
N(4) N -0.1515(3) 0.25769(16) 0.19509(19) 0.0252(7) Uani 1.00 1 d .
N(5) N 0.2656(3) 0.23045(17) 0.36043(18) 0.0259(7) Uani 1.00 1 d .
C(1) C 0.1283(4) 0.12417(19) 0.1780(2) 0.0213(8) Uani 1.00 1 d .
C(2) C 0.1789(4) 0.09207(19) 0.1227(2) 0.0209(8) Uani 1.00 1 d .
C(3) C 0.2571(4) 0.13273(18) 0.0834(2) 0.0184(7) Uani 1.00 1 d .
C(4) C 0.2845(4) 0.20384(19) 0.1031(2) 0.0212(8) Uani 1.00 1 d .
C(5) C 0.2262(4) 0.23141(19) 0.1577(2) 0.0224(8) Uani 1.00 1 d .
C(6) C 0.5096(4) 0.13541(19) -0.1136(2) 0.0226(8) Uani 1.00 1 d .
C(7) C 0.4622(4) 0.10137(19) -0.0583(2) 0.0231(8) Uani 1.00 1 d .
C(8) C 0.3624(3) 0.13539(18) -0.02820(19) 0.0177(7) Uani 1.00 1 d .
C(9) C 0.3126(4) 0.20270(19) -0.0544(2) 0.0223(8) Uani 1.00 1 d .
C(10) C 0.3709(4) 0.23338(19) -0.1075(2) 0.0224(8) Uani 1.00 1 d .
C(11) C -0.2418(4) 0.1968(2) 0.1847(2) 0.0275(9) Uani 1.00 1 d .
C(12) C -0.2260(4) 0.1445(2) 0.1334(2) 0.0325(10) Uani 1.00 1 d .
C(13) C -0.3063(5) 0.0824(2) 0.1277(2) 0.0383(11) Uani 1.00 1 d .
C(14) C -0.3960(5) 0.0705(2) 0.1722(2) 0.0415(11) Uani 1.00 1 d .
C(15) C -0.4157(4) 0.1217(2) 0.2223(2) 0.0356(10) Uani 1.00 1 d .
C(16) C -0.3361(4) 0.1843(2) 0.2287(2) 0.0330(10) Uani 1.00 1 d .
C(17) C 0.3594(4) 0.2913(2) 0.3716(2) 0.0291(9) Uani 1.00 1 d .
C(18) C 0.3600(5) 0.3380(2) 0.4299(2) 0.0374(11) Uani 1.00 1 d .
C(19) C 0.4405(5) 0.4007(2) 0.4350(2) 0.0455(13) Uani 1.00 1 d .
C(20) C 0.5166(5) 0.4169(2) 0.3841(3) 0.0473(13) Uani 1.00 1 d .
C(21) C 0.5164(5) 0.3703(2) 0.3263(2) 0.0435(12) Uani 1.00 1 d .
C(22) C 0.4379(4) 0.3082(2) 0.3204(2) 0.0327(10) Uani 1.00 1 d .
C(23) C 0.1186(5) 0.4533(2) 0.1972(2) 0.0352(10) Uani 1.00 1 d .
C(24) C 0.0380(4) 0.38491(19) 0.2048(2) 0.0245(8) Uani 1.00 1 d .
C(26) C -0.1897(4) 0.3170(2) 0.1594(2) 0.0303(9) Uani 1.00 1 d .
C(27) C -0.3429(5) 0.3221(2) 0.1032(3) 0.0431(12) Uani 1.00 1 d .
C(28) C -0.0173(5) 0.0408(2) 0.3654(2) 0.0381(11) Uani 1.00 1 d .
C(29) C 0.0677(4) 0.10706(19) 0.3561(2) 0.0253(9) Uani 1.00 1 d .
C(30) C 0.2114(5) 0.1109(2) 0.3950(2) 0.0328(10) Uani 1.00 1 d .
C(31) C 0.3021(4) 0.1716(2) 0.3973(2) 0.0300(9) Uani 1.00 1 d .
C(32) C 0.4571(6) 0.1629(2) 0.4486(3) 0.0480(13) Uani 1.00 1 d .
C(33) C -0.1042(4) 0.3798(2) 0.1642(2) 0.0336(10) Uani 1.00 1 d .
H(1) H 0.0768 0.0958 0.2051 0.026 Uiso 1.00 1 c R
H(2) H 0.1608 0.0431 0.1116 0.025 Uiso 1.00 1 c R
H(3) H 0.3418 0.2325 0.0795 0.025 Uiso 1.00 1 c R
H(4) H 0.2420 0.2804 0.1695 0.027 Uiso 1.00 1 c R
H(5) H 0.5750 0.1108 -0.1358 0.027 Uiso 1.00 1 c R
H(6) H 0.4976 0.0555 -0.0415 0.028 Uiso 1.00 1 c R
H(7) H 0.2407 0.2266 -0.0362 0.027 Uiso 1.00 1 c R
H(8) H 0.3400 0.2800 -0.1238 0.027 Uiso 1.00 1 c R
H(9) H -0.1610 0.1516 0.1028 0.039 Uiso 1.00 1 c R
H(10) H -0.2980 0.0476 0.0919 0.046 Uiso 1.00 1 c R
H(11) H -0.4462 0.0265 0.1691 0.050 Uiso 1.00 1 c R
H(12) H -0.4825 0.1141 0.2518 0.043 Uiso 1.00 1 c R
H(13) H -0.3468 0.2192 0.2639 0.040 Uiso 1.00 1 c R
H(14) H 0.3069 0.3273 0.4655 0.045 Uiso 1.00 1 c R
H(15) H 0.4421 0.4328 0.4747 0.055 Uiso 1.00 1 c R
H(16) H 0.5698 0.4600 0.3882 0.057 Uiso 1.00 1 c R
H(17) H 0.5701 0.3812 0.2910 0.052 Uiso 1.00 1 c R
H(18) H 0.4374 0.2764 0.2806 0.039 Uiso 1.00 1 c R
H(19) H 0.2529 0.0701 0.4223 0.039 Uiso 1.00 1 c R
H(20) H -0.1477 0.4207 0.1377 0.040 Uiso 1.00 1 c R

loop_
_atom_site_aniso_label
_atom_site_aniso_U_11
_atom_site_aniso_U_22
_atom_site_aniso_U_33
_atom_site_aniso_U_12
_atom_site_aniso_U_13
_atom_site_aniso_U_23
Co(1) 0.0197(2) 0.0153(2) 0.0184(2) -0.0016(2) 0.0063(2) -0.0029(2)
F(1) 0.0542(19) 0.0396(15) 0.085(2) -0.0056(13) 0.0358(17) 0.0104(15)
F(2) 0.0445(17) 0.0247(12) 0.0674(19) -0.0013(11) 0.0001(15) 0.0162(13)
F(3) 0.063(2) 0.0325(14) 0.0544(18) -0.0170(13) -0.0044(16) -0.0064(13)
F(4) 0.0458(17) 0.0352(14) 0.0629(19) 0.0064(13) -0.0089(15) 0.0137(14)
F(5) 0.073(2) 0.0347(14) 0.064(2) 0.0041(15) -0.0338(17) -0.0085(14)
F(6) 0.0263(15) 0.0592(18) 0.089(2) 0.0032(13) 0.0027(16) 0.0198(17)
F(7) 0.066(2) 0.0305(13) 0.0594(19) -0.0174(13) 0.0095(16) -0.0085(13)
F(8) 0.0543(19) 0.0449(16) 0.084(2) -0.0063(14) 0.0386(18) 0.0098(16)
F(9) 0.0521(18) 0.0325(14) 0.069(2) -0.0077(12) 0.0036(16) 0.0272(14)
F(10) 0.0281(16) 0.0513(17) 0.086(2) 0.0006(13) -0.0033(16) 0.0193(16)
F(11) 0.081(2) 0.0379(15) 0.0524(19) -0.0021(15) -0.0329(17) -0.0050(14)
F(12) 0.0545(19) 0.0311(13) 0.0609(19) -0.0012(12) -0.0186(15) 0.0113(13)
O(1) 0.0358(16) 0.0169(12) 0.0323(16) 0.0043(11) 0.0153(14) 0.0009(11)
O(2) 0.0284(16) 0.0228(13) 0.0260(15) -0.0003(11) 0.0068(13) -0.0019(11)
O(3) 0.0304(16) 0.0230(13) 0.0310(16) -0.0018(12) 0.0117(13) -0.0028(12)
N(1) 0.0216(17) 0.0178(14) 0.0175(16) 0.0001(12) 0.0037(14) 0.0006(12)
N(2) 0.0240(17) 0.0181(14) 0.0191(16) 0.0025(12) 0.0085(14) 0.0019(12)
N(3) 0.0196(17) 0.0204(14) 0.0220(17) 0.0027(12) 0.0064(14) 0.0034(13)
N(4) 0.0256(18) 0.0199(15) 0.0330(19) 0.0051(13) 0.0126(16) -0.0015(14)
N(5) 0.0305(19) 0.0223(15) 0.0232(18) -0.0035(14) 0.0037(15) -0.0050(13)
C(1) 0.024(2) 0.0192(17) 0.021(2) -0.0008(15) 0.0076(17) 0.0035(15)
C(2) 0.025(2) 0.0172(16) 0.020(2) 0.0016(15) 0.0060(17) 0.0000(14)
C(3) 0.021(2) 0.0192(16) 0.0153(19) 0.0024(14) 0.0043(16) 0.0018(14)
C(4) 0.022(2) 0.0216(17) 0.0207(19) -0.0003(15) 0.0065(17) 0.0017(15)
C(5) 0.024(2) 0.0197(17) 0.023(2) -0.0024(15) 0.0058(17) 0.0001(15)
C(6) 0.026(2) 0.0211(18) 0.022(2) 0.0046(15) 0.0079(18) 0.0006(15)
C(7) 0.027(2) 0.0174(17) 0.026(2) 0.0047(15) 0.0101(18) 0.0012(15)
C(8) 0.018(2) 0.0216(17) 0.0129(18) -0.0018(14) 0.0028(16) 0.0020(14)
C(9) 0.020(2) 0.0229(18) 0.025(2) 0.0037(15) 0.0073(17) -0.0003(16)
C(10) 0.023(2) 0.0182(16) 0.027(2) 0.0046(15) 0.0063(18) 0.0073(15)
C(11) 0.022(2) 0.029(2) 0.029(2) -0.0028(17) 0.0019(19) -0.0067(17)
C(12) 0.026(2) 0.037(2) 0.030(2) 0.0038(18) -0.002(2) -0.0084(19)
C(13) 0.039(2) 0.029(2) 0.038(2) -0.0017(19) -0.007(2) -0.0131(19)
C(14) 0.037(2) 0.028(2) 0.051(3) -0.004(2) -0.004(2) 0.001(2)
C(15) 0.027(2) 0.038(2) 0.036(2) -0.0141(19) -0.003(2) 0.002(2)
C(16) 0.028(2) 0.035(2) 0.033(2) -0.0008(19) 0.000(2) -0.0056(19)
C(17) 0.023(2) 0.028(2) 0.034(2) -0.0020(17) 0.0006(19) -0.0010(18)
C(18) 0.037(2) 0.034(2) 0.034(2) 0.002(2) -0.005(2) -0.009(2)
C(19) 0.048(3) 0.024(2) 0.047(3) -0.000(2) -0.021(2) -0.005(2)
C(20) 0.028(2) 0.030(2) 0.073(3) -0.002(2) -0.008(2) 0.005(2)
C(21) 0.029(2) 0.044(2) 0.049(3) -0.014(2) -0.006(2) 0.017(2)
C(22) 0.027(2) 0.034(2) 0.036(2) 0.0028(18) 0.006(2) 0.0043(19)
C(23) 0.036(2) 0.025(2) 0.041(2) -0.0029(18) 0.001(2) -0.0001(19)
C(24) 0.030(2) 0.0191(17) 0.025(2) 0.0029(16) 0.0079(19) -0.0021(15)
C(26) 0.027(2) 0.027(2) 0.033(2) 0.0030(17) -0.0007(19) -0.0045(18)
C(27) 0.041(3) 0.027(2) 0.056(3) -0.000(2) 0.003(2) 0.004(2)
C(28) 0.043(2) 0.027(2) 0.045(2) -0.003(2) 0.013(2) 0.001(2)
C(29) 0.035(2) 0.0195(18) 0.024(2) 0.0007(17) 0.013(2) -0.0012(16)
C(30) 0.039(2) 0.0212(19) 0.035(2) -0.0021(18) 0.003(2) 0.0009(17)
C(31) 0.033(2) 0.027(2) 0.028(2) -0.0003(17) 0.002(2) -0.0025(17)
C(32) 0.055(3) 0.027(2) 0.052(3) -0.005(2) -0.006(2) 0.005(2)
C(33) 0.034(2) 0.0212(19) 0.042(2) 0.0031(18) 0.004(2) 0.0058(18)

loop_
_atom_type_symbol
_atom_type_description
_atom_type_scat_dispersion_real
_atom_type_scat_dispersion_imag
_atom_type_scat_source
C C 0.003 0.002
;
International Tables for Crystallography
(1992, Vol. C, Tables 4.2.6.8 and 6.1.1.4)
;
H H 0.000 0.000
;
International Tables for Crystallography
(1992, Vol. C, Table 6.1.1.4)
;
N N 0.006 0.003
;
International Tables for Crystallography
(1992, Vol. C, Tables 4.2.6.8 and 6.1.1.4)
;
O O 0.011 0.006
;
International Tables for Crystallography
(1992, Vol. C, Tables 4.2.6.8 and 6.1.1.4)
;
F F 0.017 0.010
;
International Tables for Crystallography
(1992, Vol. C, Tables 4.2.6.8 and 6.1.1.4)
;
Co Co 0.349 0.972
;
International Tables for Crystallography
(1992, Vol. C, Tables 4.2.6.8 and 6.1.1.4)
;

loop_
_geom_angle_atom_site_label_1
_geom_angle_atom_site_label_2
_geom_angle_atom_site_label_3
_geom_angle
_geom_angle_publ_flag
_geom_angle_site_symmetry_1
_geom_angle_site_symmetry_3
O(2) Co(1) O(3) 178.51(12) yes . .
O(2) Co(1) N(1) 89.31(11) yes . .
O(2) Co(1) N(3) 89.50(11) yes . 4_455
O(2) Co(1) N(4) 88.12(11) yes . .
O(2) Co(1) N(5) 92.24(11) yes . .
O(3) Co(1) N(1) 91.89(12) yes . .
O(3) Co(1) N(3) 89.30(12) yes . 4_455
O(3) Co(1) N(4) 91.02(11) yes . .
O(3) Co(1) N(5) 88.66(11) yes . .
N(1) Co(1) N(3) 178.80(11) yes . 4_455
N(1) Co(1) N(4) 89.59(12) yes . .
N(1) Co(1) N(5) 89.08(12) yes . .
N(3) Co(1) N(4) 90.53(12) yes 4_455 .
N(3) Co(1) N(5) 90.81(12) yes 4_455 .
N(4) Co(1) N(5) 178.61(13) yes . .
Co(1) O(2) C(24) 127.2(2) yes . .
Co(1) O(3) C(29) 127.8(2) yes . .
Co(1) N(1) C(1) 122.9(2) yes . .
Co(1) N(1) C(5) 120.8(2) yes . .
C(1) N(1) C(5) 116.3(3) yes . .
O(1) N(2) C(3) 117.7(3) yes . .
O(1) N(2) C(8) 117.2(3) yes . .
C(3) N(2) C(8) 125.1(2) yes . .
Co(1) N(3) C(6) 121.9(2) yes 4_554 .
Co(1) N(3) C(10) 121.9(2) yes 4_554 .
C(6) N(3) C(10) 116.2(3) yes . .
Co(1) N(4) C(11) 114.7(2) yes . .
Co(1) N(4) C(26) 122.7(2) yes . .
C(11) N(4) C(26) 122.7(3) yes . .
Co(1) N(5) C(17) 115.2(2) yes . .
Co(1) N(5) C(31) 123.1(2) yes . .
C(17) N(5) C(31) 121.8(3) yes . .
N(1) C(1) C(2) 123.4(3) yes . .
C(1) C(2) C(3) 118.9(3) yes . .
N(2) C(3) C(2) 118.5(3) yes . .
N(2) C(3) C(4) 123.0(3) yes . .
C(2) C(3) C(4) 118.5(3) yes . .
C(3) C(4) C(5) 118.1(3) yes . .
N(1) C(5) C(4) 124.6(3) yes . .
N(3) C(6) C(7) 123.7(3) yes . .
C(6) C(7) C(8) 118.5(3) yes . .
N(2) C(8) C(7) 118.5(3) yes . .
N(2) C(8) C(9) 122.2(3) yes . .
C(7) C(8) C(9) 119.2(3) yes . .
C(8) C(9) C(10) 117.9(3) yes . .
N(3) C(10) C(9) 124.4(3) yes . .
N(4) C(11) C(12) 119.5(4) yes . .
N(4) C(11) C(16) 121.4(3) yes . .
C(12) C(11) C(16) 118.8(3) yes . .
C(11) C(12) C(13) 119.3(4) yes . .
C(12) C(13) C(14) 121.0(4) yes . .
C(13) C(14) C(15) 120.8(4) yes . .
C(14) C(15) C(16) 118.8(4) yes . .
C(11) C(16) C(15) 121.1(4) yes . .
N(5) C(17) C(18) 119.7(4) yes . .
N(5) C(17) C(22) 120.4(3) yes . .
C(18) C(17) C(22) 119.5(3) yes . .
C(17) C(18) C(19) 118.6(4) yes . .
C(18) C(19) C(20) 121.2(4) yes . .
C(19) C(20) C(21) 120.1(4) yes . .
C(20) C(21) C(22) 119.5(5) yes . .
C(17) C(22) C(21) 121.0(4) yes . .
F(1) C(23) F(2) 107.4(4) yes . .
F(1) C(23) F(3) 106.6(3) yes . .
F(1) C(23) C(24) 110.2(3) yes . .
F(2) C(23) F(3) 106.4(3) yes . .
F(2) C(23) C(24) 115.2(3) yes . .
F(3) C(23) C(24) 110.7(3) yes . .
O(2) C(24) C(23) 112.5(3) yes . .
O(2) C(24) C(33) 130.3(3) yes . .
C(23) C(24) C(33) 117.2(3) yes . .
N(4) C(26) C(27) 119.1(3) yes . .
N(4) C(26) C(33) 126.5(3) yes . .
C(27) C(26) C(33) 114.4(3) yes . .
F(4) C(27) F(5) 106.7(4) yes . .
F(4) C(27) F(6) 106.5(3) yes . .
F(4) C(27) C(26) 112.1(3) yes . .
F(5) C(27) F(6) 109.4(4) yes . .
F(5) C(27) C(26) 112.3(3) yes . .
F(6) C(27) C(26) 109.6(4) yes . .
F(7) C(28) F(8) 106.4(3) yes . .
F(7) C(28) F(9) 106.6(3) yes . .
F(7) C(28) C(29) 111.0(4) yes . .
F(8) C(28) F(9) 107.8(4) yes . .
F(8) C(28) C(29) 110.5(3) yes . .
F(9) C(28) C(29) 114.1(3) yes . .
O(3) C(29) C(28) 112.8(3) yes . .
O(3) C(29) C(30) 129.1(3) yes . .
C(28) C(29) C(30) 118.1(3) yes . .
C(29) C(30) C(31) 125.0(3) yes . .
N(5) C(31) C(30) 125.7(3) yes . .
N(5) C(31) C(32) 120.0(3) yes . .
C(30) C(31) C(32) 114.3(3) yes . .
F(10) C(32) F(11) 108.3(4) yes . .
F(10) C(32) F(12) 106.7(4) yes . .
F(10) C(32) C(31) 111.0(4) yes . .
F(11) C(32) F(12) 106.2(4) yes . .
F(11) C(32) C(31) 111.4(4) yes . .
F(12) C(32) C(31) 112.9(3) yes . .
C(24) C(33) C(26) 124.1(3) yes . .
N(1) C(1) H(1) 118.3 no . .
C(2) C(1) H(1) 118.3 no . .
C(1) C(2) H(2) 120.5 no . .
C(3) C(2) H(2) 120.5 no . .
C(3) C(4) H(3) 120.9 no . .
C(5) C(4) H(3) 120.9 no . .
N(1) C(5) H(4) 117.7 no . .
C(4) C(5) H(4) 117.7 no . .
N(3) C(6) H(5) 118.1 no . .
C(7) C(6) H(5) 118.1 no . .
C(6) C(7) H(6) 120.7 no . .
C(8) C(7) H(6) 120.8 no . .
C(8) C(9) H(7) 121.1 no . .
C(10) C(9) H(7) 121.1 no . .
N(3) C(10) H(8) 117.8 no . .
C(9) C(10) H(8) 117.8 no . .
C(11) C(12) H(9) 120.3 no . .
C(13) C(12) H(9) 120.3 no . .
C(12) C(13) H(10) 119.5 no . .
C(14) C(13) H(10) 119.5 no . .
C(13) C(14) H(11) 119.6 no . .
C(15) C(14) H(11) 119.6 no . .
C(14) C(15) H(12) 120.6 no . .
C(16) C(15) H(12) 120.6 no . .
C(11) C(16) H(13) 119.4 no . .
C(15) C(16) H(13) 119.4 no . .
C(17) C(18) H(14) 120.7 no . .
C(19) C(18) H(14) 120.7 no . .
C(18) C(19) H(15) 119.4 no . .
C(20) C(19) H(15) 119.4 no . .
C(19) C(20) H(16) 119.9 no . .
C(21) C(20) H(16) 120.0 no . .
C(20) C(21) H(17) 120.2 no . .
C(22) C(21) H(17) 120.2 no . .
C(17) C(22) H(18) 119.5 no . .
C(21) C(22) H(18) 119.5 no . .
C(29) C(30) H(19) 117.5 no . .
C(31) C(30) H(19) 117.5 no . .
C(24) C(33) H(20) 118.0 no . .
C(26) C(33) H(20) 118.0 no . .

loop_
_geom_bond_atom_site_label_1
_geom_bond_atom_site_label_2
_geom_bond_distance
_geom_bond_publ_flag
_geom_bond_site_symmetry_2
Co(1) O(2) 2.014(2) yes .
Co(1) O(3) 2.002(2) yes .
Co(1) N(1) 2.181(3) yes .
Co(1) N(3) 2.183(3) yes 4_455
Co(1) N(4) 2.215(3) yes .
Co(1) N(5) 2.192(3) yes .
F(1) C(23) 1.346(6) yes .
F(2) C(23) 1.318(4) yes .
F(3) C(23) 1.335(5) yes .
F(4) C(27) 1.334(5) yes .
F(5) C(27) 1.315(5) yes .
F(6) C(27) 1.323(7) yes .
F(7) C(28) 1.337(5) yes .
F(8) C(28) 1.338(6) yes .
F(9) C(28) 1.330(5) yes .
F(10) C(32) 1.339(7) yes .
F(11) C(32) 1.340(5) yes .
F(12) C(32) 1.334(5) yes .
O(1) N(2) 1.289(3) yes .
O(2) C(24) 1.264(4) yes .
O(3) C(29) 1.264(4) yes .
N(1) C(1) 1.350(4) yes .
N(1) C(5) 1.347(5) yes .
N(2) C(3) 1.418(5) yes .
N(2) C(8) 1.427(5) yes .
N(3) C(6) 1.351(4) yes .
N(3) C(10) 1.342(5) yes .
N(4) C(11) 1.417(5) yes .
N(4) C(26) 1.302(5) yes .
N(5) C(17) 1.435(5) yes .
N(5) C(31) 1.303(5) yes .
C(1) C(2) 1.380(5) yes .
C(2) C(3) 1.396(5) yes .
C(3) C(4) 1.393(4) yes .
C(4) C(5) 1.375(6) yes .
C(6) C(7) 1.380(6) yes .
C(7) C(8) 1.377(5) yes .
C(8) C(9) 1.395(4) yes .
C(9) C(10) 1.376(6) yes .
C(11) C(12) 1.405(6) yes .
C(11) C(16) 1.378(7) yes .
C(12) C(13) 1.385(6) yes .
C(13) C(14) 1.350(7) yes .
C(14) C(15) 1.385(6) yes .
C(15) C(16) 1.390(6) yes .
C(17) C(18) 1.393(6) yes .
C(17) C(22) 1.389(7) yes .
C(18) C(19) 1.397(6) yes .
C(19) C(20) 1.365(8) yes .
C(20) C(21) 1.385(7) yes .
C(21) C(22) 1.377(6) yes .
C(23) C(24) 1.521(5) yes .
C(24) C(33) 1.381(5) yes .
C(26) C(27) 1.572(6) yes .
C(26) C(33) 1.424(5) yes .
C(28) C(29) 1.519(6) yes .
C(29) C(30) 1.383(5) yes .
C(30) C(31) 1.424(6) yes .
C(31) C(32) 1.553(6) yes .
C(1) H(1) 0.950 no .
C(2) H(2) 0.950 no .
C(4) H(3) 0.950 no .
C(5) H(4) 0.950 no .
C(6) H(5) 0.950 no .
C(7) H(6) 0.950 no .
C(9) H(7) 0.950 no .
C(10) H(8) 0.950 no .
C(12) H(9) 0.950 no .
C(13) H(10) 0.950 no .
C(14) H(11) 0.950 no .
C(15) H(12) 0.950 no .
C(16) H(13) 0.950 no .
C(18) H(14) 0.950 no .
C(19) H(15) 0.950 no .
C(20) H(16) 0.950 no .
C(21) H(17) 0.950 no .
C(22) H(18) 0.950 no .
C(30) H(19) 0.950 no .
C(33) H(20) 0.950 no .

loop_
_geom_contact_atom_site_label_1
_geom_contact_atom_site_label_2
_geom_contact_distance
_geom_contact_site_symmetry_2
Co(1) C(1) 3.128(3) .
Co(1) C(5) 3.095(4) .
Co(1) C(6) 3.115(3) 4_455
Co(1) C(10) 3.108(4) 4_455
Co(1) C(11) 3.087(3) .
Co(1) C(17) 3.088(3) .
Co(1) C(24) 2.955(3) .
Co(1) C(26) 3.116(4) .
Co(1) C(29) 2.950(3) .
Co(1) C(30) 3.400(4) .
Co(1) C(31) 3.101(3) .
Co(1) C(33) 3.423(4) .
F(1) F(2) 2.147(4) .
F(1) F(3) 2.150(4) .
F(1) F(7) 3.320(4) 2_555
F(1) F(9) 2.998(4) 2_555
F(1) O(2) 2.759(4) .
F(1) C(24) 2.353(5) .
F(1) C(28) 3.511(6) 2_555
F(1) C(30) 3.521(5) 2_555
F(1) C(33) 3.372(5) .
F(2) F(1) 2.147(4) .
F(2) F(3) 2.124(3) .
F(2) F(10) 3.486(3) 2_555
F(2) F(12) 3.036(4) 2_555
F(2) O(2) 3.486(3) .
F(2) C(15) 3.585(5) 2_455
F(2) C(24) 2.399(4) .
F(2) C(30) 3.430(5) 2_555
F(2) C(32) 3.583(5) 2_555
F(2) C(33) 2.716(4) .
F(3) F(1) 2.150(4) .
F(3) F(2) 2.124(3) .
F(3) O(2) 2.731(3) .
F(3) C(1) 3.287(4) 2_555
F(3) C(2) 3.032(4) 2_555
F(3) C(14) 3.571(6) 2_455
F(3) C(24) 2.351(4) .
F(3) C(33) 3.423(4) .
F(4) F(5) 2.126(3) .
F(4) F(6) 2.129(4) .
F(4) F(7) 3.562(4) 2_455
F(4) F(8) 3.382(3) 2_455
F(4) F(9) 2.861(4) 2_455
F(4) F(9) 3.586(4) 4_454
F(4) N(4) 3.599(4) .
F(4) C(26) 2.414(4) .
F(4) C(28) 3.506(5) 2_455
F(4) C(30) 3.447(6) 4_454
F(4) C(33) 2.664(4) .
F(5) F(4) 2.126(3) .
F(5) F(6) 2.153(5) .
F(5) N(4) 2.916(4) .
F(5) C(9) 3.482(4) 1_455
F(5) C(10) 3.469(4) 1_455
F(5) C(11) 2.821(5) .
F(5) C(12) 2.953(5) .
F(5) C(26) 2.401(4) .
F(5) C(33) 3.459(5) .
F(6) F(4) 2.129(4) .
F(6) F(5) 2.153(5) .
F(6) F(9) 3.543(3) 2_455
F(6) N(4) 2.956(4) .
F(6) C(4) 3.293(4) 1_455
F(6) C(11) 2.972(4) .
F(6) C(16) 3.043(5) .
F(6) C(26) 2.370(5) .
F(6) C(33) 3.374(5) .
F(7) F(1) 3.320(4) 2_545
F(7) F(4) 3.562(4) 2_445
F(7) F(8) 2.142(4) .
F(7) F(9) 2.139(4) .
F(7) O(3) 2.777(3) .
F(7) C(21) 3.585(6) 2_545
F(7) C(29) 2.356(4) .
F(7) C(30) 3.389(4) .
F(8) F(4) 3.382(3) 2_445
F(8) F(7) 2.142(4) .
F(8) F(9) 2.156(4) .
F(8) O(3) 2.730(4) .
F(8) C(29) 2.351(5) .
F(8) C(30) 3.429(5) .
F(9) F(1) 2.998(4) 2_545
F(9) F(4) 2.861(4) 2_445
F(9) F(4) 3.586(4) 4_555
F(9) F(6) 3.543(3) 2_445
F(9) F(7) 2.139(4) .
F(9) F(8) 2.156(4) .
F(9) O(3) 3.489(3) .
F(9) C(29) 2.394(4) .
F(9) C(30) 2.715(5) .
F(10) F(2) 3.486(3) 2_545
F(10) F(11) 2.172(5) .
F(10) F(12) 2.144(4) .
F(10) N(5) 2.908(4) .
F(10) C(9) 3.303(4) 4_555
F(10) C(10) 3.548(5) 4_555
F(10) C(17) 2.877(4) .
F(10) C(22) 3.088(5) .
F(10) C(30) 3.451(5) .
F(10) C(31) 2.387(5) .
F(11) F(10) 2.172(5) .
F(11) F(12) 2.138(3) .
F(11) N(5) 2.982(4) .
F(11) C(4) 3.429(4) 4_555
F(11) C(5) 3.381(4) 4_555
F(11) C(17) 2.920(4) .
F(11) C(18) 2.899(5) .
F(11) C(30) 3.399(5) .
F(11) C(31) 2.393(4) .
F(12) F(2) 3.036(4) 2_545
F(12) F(10) 2.144(4) .
F(12) F(11) 2.138(3) .
F(12) C(30) 2.662(5) .
F(12) C(31) 2.409(4) .
O(1) C(2) 2.703(5) .
O(1) C(3) 2.317(4) .
O(1) C(4) 3.593(4) .
O(1) C(7) 2.727(5) .
O(1) C(7) 3.244(4) 3_655
O(1) C(8) 2.320(4) .
O(1) C(9) 3.565(4) .
O(1) C(13) 3.551(5) 3_555
O(1) C(14) 3.456(5) 1_655
O(1) C(20) 3.483(5) 4_454
O(2) F(1) 2.759(4) .
O(2) F(2) 3.486(3) .
O(2) F(3) 2.731(3) .
O(2) N(1) 2.951(3) .
O(2) N(3) 2.957(4) 4_455
O(2) N(4) 2.944(4) .
O(2) N(5) 3.034(3) .
O(2) C(5) 2.980(4) .
O(2) C(6) 3.054(5) 4_455
O(2) C(17) 2.977(4) .
O(2) C(22) 3.079(4) .
O(2) C(23) 2.320(5) .
O(2) C(26) 3.005(4) .
O(2) C(33) 2.401(4) .
O(3) F(7) 2.777(3) .
O(3) F(8) 2.730(4) .
O(3) F(9) 3.489(3) .
O(3) N(1) 3.009(4) .
O(3) N(3) 2.943(3) 4_455
O(3) N(4) 3.011(4) .
O(3) N(5) 2.934(4) .
O(3) C(1) 3.112(5) .
O(3) C(10) 3.033(5) 4_455
O(3) C(11) 2.941(4) .
O(3) C(12) 3.447(4) .
O(3) C(16) 3.191(4) .
O(3) C(28) 2.323(5) .
O(3) C(30) 2.391(4) .
O(3) C(31) 3.005(4) .
N(1) O(2) 2.951(3) .
N(1) O(3) 3.009(4) .
N(1) N(4) 3.097(4) .
N(1) N(5) 3.067(4) .
N(1) C(2) 2.404(4) .
N(1) C(3) 2.800(5) .
N(1) C(4) 2.411(5) .
N(1) C(12) 3.586(5) .
N(2) C(2) 2.418(5) .
N(2) C(4) 2.470(4) .
N(2) C(7) 2.410(5) .
N(2) C(9) 2.471(4) .
N(2) C(14) 3.417(5) 1_655
N(2) C(19) 3.506(5) 4_454
N(2) C(20) 3.352(5) 4_454
N(3) O(2) 2.957(4) 4_554
N(3) O(3) 2.943(3) 4_554
N(3) N(4) 3.124(4) 4_554
N(3) N(5) 3.115(4) 4_554
N(3) C(7) 2.408(4) .
N(3) C(8) 2.789(5) .
N(3) C(9) 2.404(5) .
N(3) C(24) 3.554(5) 4_554
N(4) F(4) 3.599(4) .
N(4) F(5) 2.916(4) .
N(4) F(6) 2.956(4) .
N(4) O(2) 2.944(4) .
N(4) O(3) 3.011(4) .
N(4) N(1) 3.097(4) .
N(4) N(3) 3.124(4) 4_455
N(4) C(12) 2.438(5) .
N(4) C(16) 2.438(5) .
N(4) C(24) 2.975(4) .
N(4) C(27) 2.481(5) .
N(4) C(33) 2.435(5) .
N(5) F(10) 2.908(4) .
N(5) F(11) 2.982(4) .
N(5) O(2) 3.034(3) .
N(5) O(3) 2.934(4) .
N(5) N(1) 3.067(4) .
N(5) N(3) 3.115(4) 4_455
N(5) C(18) 2.445(5) .
N(5) C(22) 2.450(6) .
N(5) C(29) 2.978(5) .
N(5) C(30) 2.427(5) .
N(5) C(32) 2.476(5) .
C(1) Co(1) 3.128(3) .
C(1) F(3) 3.287(4) 2_545
C(1) O(3) 3.112(5) .
C(1) C(3) 2.391(6) .
C(1) C(4) 2.728(5) .
C(1) C(5) 2.292(5) .
C(1) C(12) 3.294(5) .
C(1) C(29) 3.517(6) .
C(2) F(3) 3.032(4) 2_545
C(2) O(1) 2.703(5) .
C(2) N(1) 2.404(4) .
C(2) N(2) 2.418(5) .
C(2) C(4) 2.396(5) .
C(2) C(5) 2.708(5) .
C(3) O(1) 2.317(4) .
C(3) N(1) 2.800(5) .
C(3) C(1) 2.391(6) .
C(3) C(5) 2.375(5) .
C(3) C(8) 2.523(5) .
C(3) C(9) 3.044(5) .
C(3) C(14) 3.508(5) 1_655
C(3) C(15) 3.523(5) 1_655
C(3) C(19) 3.600(5) 4_454
C(4) F(6) 3.293(4) 1_655
C(4) F(11) 3.429(4) 4_454
C(4) O(1) 3.593(4) .
C(4) N(1) 2.411(5) .
C(4) N(2) 2.470(4) .
C(4) C(1) 2.728(5) .
C(4) C(2) 2.396(5) .
C(4) C(8) 3.014(5) .
C(4) C(9) 3.009(5) .
C(4) C(15) 3.507(5) 1_655
C(5) Co(1) 3.095(4) .
C(5) F(11) 3.381(4) 4_454
C(5) O(2) 2.980(4) .
C(5) C(1) 2.292(5) .
C(5) C(2) 2.708(5) .
C(5) C(3) 2.375(5) .
C(5) C(22) 3.500(5) .
C(6) Co(1) 3.115(3) 4_554
C(6) O(2) 3.054(5) 4_554
C(6) C(8) 2.369(6) .
C(6) C(9) 2.716(6) .
C(6) C(10) 2.286(5) .
C(6) C(18) 3.275(6) 4_554
C(6) C(24) 3.478(5) 4_554
C(7) O(1) 2.727(5) .
C(7) O(1) 3.244(4) 3_655
C(7) N(2) 2.410(5) .
C(7) N(3) 2.408(4) .
C(7) C(9) 2.392(5) .
C(7) C(10) 2.711(5) .
C(8) O(1) 2.320(4) .
C(8) N(3) 2.789(5) .
C(8) C(3) 2.523(5) .
C(8) C(4) 3.014(5) .
C(8) C(6) 2.369(6) .
C(8) C(10) 2.374(5) .
C(8) C(20) 3.436(5) 4_454
C(9) F(5) 3.482(4) 1_655
C(9) F(10) 3.303(4) 4_454
C(9) O(1) 3.565(4) .
C(9) N(2) 2.471(4) .
C(9) N(3) 2.404(5) .
C(9) C(3) 3.044(5) .
C(9) C(4) 3.009(5) .
C(9) C(6) 2.716(6) .
C(9) C(7) 2.392(5) .
C(9) C(20) 3.565(5) 4_454
C(9) C(21) 3.412(5) 4_454
C(10) Co(1) 3.108(4) 4_554
C(10) F(5) 3.469(4) 1_655
C(10) F(10) 3.548(5) 4_454
C(10) O(3) 3.033(5) 4_554
C(10) C(6) 2.286(5) .
C(10) C(7) 2.711(5) .
C(10) C(8) 2.374(5) .
C(10) C(16) 3.544(5) 4_554
C(11) Co(1) 3.087(3) .
C(11) F(5) 2.821(5) .
C(11) F(6) 2.972(4) .
C(11) O(3) 2.941(4) .
C(11) C(13) 2.408(5) .
C(11) C(14) 2.770(6) .
C(11) C(15) 2.411(6) .
C(11) C(26) 2.386(5) .
C(11) C(27) 2.836(5) .
C(12) F(5) 2.953(5) .
C(12) O(3) 3.447(4) .
C(12) N(1) 3.586(5) .
C(12) N(4) 2.438(5) .
C(12) C(1) 3.294(5) .
C(12) C(14) 2.381(7) .
C(12) C(15) 2.774(7) .
C(12) C(16) 2.395(7) .
C(12) C(26) 3.284(5) .
C(12) C(27) 3.520(6) .
C(13) O(1) 3.551(5) 3_555
C(13) C(11) 2.408(5) .
C(13) C(15) 2.379(7) .
C(13) C(16) 2.747(6) .
C(14) F(3) 3.571(6) 2_445
C(14) O(1) 3.456(5) 1_455
C(14) N(2) 3.417(5) 1_455
C(14) C(3) 3.508(5) 1_455
C(14) C(11) 2.770(6) .
C(14) C(12) 2.381(7) .
C(14) C(16) 2.388(6) .
C(15) F(2) 3.585(5) 2_445
C(15) C(3) 3.523(5) 1_455
C(15) C(4) 3.507(5) 1_455
C(15) C(11) 2.411(6) .
C(15) C(12) 2.774(7) .
C(15) C(13) 2.379(7) .
C(16) F(6) 3.043(5) .
C(16) O(3) 3.191(4) .
C(16) N(4) 2.438(5) .
C(16) C(10) 3.544(5) 4_455
C(16) C(12) 2.395(7) .
C(16) C(13) 2.747(6) .
C(16) C(14) 2.388(6) .
C(16) C(26) 3.276(6) .
C(16) C(27) 3.475(6) .
C(17) Co(1) 3.088(3) .
C(17) F(10) 2.877(4) .
C(17) F(11) 2.920(4) .
C(17) O(2) 2.977(4) .
C(17) C(19) 2.400(5) .
C(17) C(20) 2.773(6) .
C(17) C(21) 2.407(7) .
C(17) C(31) 2.392(5) .
C(17) C(32) 2.841(6) .
C(18) F(11) 2.899(5) .
C(18) N(5) 2.445(5) .
C(18) C(6) 3.275(6) 4_455
C(18) C(20) 2.407(7) .
C(18) C(21) 2.784(7) .
C(18) C(22) 2.404(7) .
C(18) C(31) 3.207(5) .
C(18) C(32) 3.411(6) .
C(19) N(2) 3.506(5) 4_555
C(19) C(3) 3.600(5) 4_555
C(19) C(17) 2.400(5) .
C(19) C(21) 2.383(8) .
C(19) C(22) 2.748(6) .
C(20) O(1) 3.483(5) 4_555
C(20) N(2) 3.352(5) 4_555
C(20) C(8) 3.436(5) 4_555
C(20) C(9) 3.565(5) 4_555
C(20) C(17) 2.773(6) .
C(20) C(18) 2.407(7) .
C(20) C(22) 2.386(6) .
C(21) F(7) 3.585(6) 2_555
C(21) C(9) 3.412(5) 4_555
C(21) C(17) 2.407(7) .
C(21) C(18) 2.784(7) .
C(21) C(19) 2.383(8) .
C(22) F(10) 3.088(5) .
C(22) O(2) 3.079(4) .
C(22) N(5) 2.450(6) .
C(22) C(5) 3.500(5) .
C(22) C(18) 2.404(7) .
C(22) C(19) 2.748(6) .
C(22) C(20) 2.386(6) .
C(22) C(31) 3.354(6) .
C(22) C(32) 3.600(6) .
C(23) O(2) 2.320(5) .
C(23) C(33) 2.479(6) .
C(24) Co(1) 2.955(3) .
C(24) F(1) 2.353(5) .
C(24) F(2) 2.399(4) .
C(24) F(3) 2.351(4) .
C(24) N(3) 3.554(5) 4_455
C(24) N(4) 2.975(4) .
C(24) C(6) 3.478(5) 4_455
C(24) C(26) 2.478(5) .
C(26) Co(1) 3.116(4) .
C(26) F(4) 2.414(4) .
C(26) F(5) 2.401(4) .
C(26) F(6) 2.370(5) .
C(26) O(2) 3.005(4) .
C(26) C(11) 2.386(5) .
C(26) C(12) 3.284(5) .
C(26) C(16) 3.276(6) .
C(26) C(24) 2.478(5) .
C(27) N(4) 2.481(5) .
C(27) C(11) 2.836(5) .
C(27) C(12) 3.520(6) .
C(27) C(16) 3.475(6) .
C(27) C(33) 2.520(6) .
C(28) F(1) 3.511(6) 2_545
C(28) F(4) 3.506(5) 2_445
C(28) O(3) 2.323(5) .
C(28) C(30) 2.490(6) .
C(29) Co(1) 2.950(3) .
C(29) F(7) 2.356(4) .
C(29) F(8) 2.351(5) .
C(29) F(9) 2.394(4) .
C(29) N(5) 2.978(5) .
C(29) C(1) 3.517(6) .
C(29) C(31) 2.490(5) .
C(30) Co(1) 3.400(4) .
C(30) F(1) 3.521(5) 2_545
C(30) F(2) 3.430(5) 2_545
C(30) F(4) 3.447(6) 4_555
C(30) F(7) 3.389(4) .
C(30) F(8) 3.429(5) .
C(30) F(9) 2.715(5) .
C(30) F(10) 3.451(5) .
C(30) F(11) 3.399(5) .
C(30) F(12) 2.662(5) .
C(30) O(3) 2.391(4) .
C(30) N(5) 2.427(5) .
C(30) C(28) 2.490(6) .
C(30) C(32) 2.503(6) .
C(31) Co(1) 3.101(3) .
C(31) F(10) 2.387(5) .
C(31) F(11) 2.393(4) .
C(31) F(12) 2.409(4) .
C(31) O(3) 3.005(4) .
C(31) C(17) 2.392(5) .
C(31) C(18) 3.207(5) .
C(31) C(22) 3.354(6) .
C(31) C(29) 2.490(5) .
C(32) F(2) 3.583(5) 2_545
C(32) N(5) 2.476(5) .
C(32) C(17) 2.841(6) .
C(32) C(18) 3.411(6) .
C(32) C(22) 3.600(6) .
C(32) C(30) 2.503(6) .
C(33) Co(1) 3.423(4) .
C(33) F(1) 3.372(5) .
C(33) F(2) 2.716(4) .
C(33) F(3) 3.423(4) .
C(33) F(4) 2.664(4) .
C(33) F(5) 3.459(5) .
C(33) F(6) 3.374(5) .
C(33) O(2) 2.401(4) .
C(33) N(4) 2.435(5) .
C(33) C(23) 2.479(6) .
C(33) C(27) 2.520(6) .
Co(1) H(1) 3.148 .
Co(1) H(4) 3.083 .
Co(1) H(5) 3.123 4_455
Co(1) H(8) 3.108 4_455
F(1) H(4) 2.987 .
F(1) H(19) 3.001 2_555
F(1) H(20) 3.532 .
F(2) H(12) 2.842 2_455
F(2) H(19) 3.009 2_555
F(2) H(20) 2.324 .
F(3) H(1) 3.137 2_555
F(3) H(2) 2.708 2_555
F(3) H(5) 2.889 4_455
F(3) H(11) 2.884 2_455
F(3) H(12) 3.042 2_455
F(3) H(20) 3.554 .
F(4) H(19) 3.270 4_454
F(4) H(20) 2.245 .
F(5) H(3) 3.069 1_455
F(5) H(9) 2.966 .
F(5) H(14) 3.170 4_454
F(5) H(20) 3.596 .
F(6) H(3) 2.614 1_455
F(6) H(4) 3.246 1_455
F(6) H(13) 2.927 .
F(6) H(17) 3.023 1_455
F(6) H(18) 3.193 1_455
F(6) H(20) 3.438 .
F(7) H(1) 2.996 .
F(7) H(17) 2.897 2_545
F(7) H(19) 3.492 .
F(8) H(8) 3.050 4_455
F(8) H(20) 3.266 2_445
F(9) H(19) 2.324 .
F(10) H(7) 2.578 4_555
F(10) H(8) 3.048 4_555
F(10) H(12) 3.099 1_655
F(10) H(13) 3.206 1_655
F(10) H(18) 3.082 .
F(10) H(19) 3.552 .
F(11) H(3) 3.551 4_555
F(11) H(4) 3.426 4_555
F(11) H(7) 3.035 4_555
F(11) H(14) 2.767 .
F(11) H(19) 3.495 .
F(12) H(19) 2.230 .
F(12) H(20) 3.502 4_555
O(1) H(2) 2.407 .
O(1) H(5) 3.360 3_655
O(1) H(6) 2.464 .
O(1) H(6) 2.400 3_655
O(1) H(10) 2.616 3_555
O(1) H(11) 3.058 1_655
O(1) H(15) 3.033 2_545
O(1) H(15) 3.478 4_454
O(1) H(16) 2.991 4_454
O(2) H(4) 2.370 .
O(2) H(5) 2.491 4_455
O(2) H(18) 3.193 .
O(2) H(20) 3.200 .
O(3) H(1) 2.536 .
O(3) H(8) 2.475 4_455
O(3) H(13) 3.387 .
O(3) H(19) 3.189 .
N(1) H(1) 1.985 .
N(1) H(2) 3.252 .
N(1) H(3) 3.257 .
N(1) H(4) 1.977 .
N(1) H(9) 3.122 .
N(1) H(18) 3.215 .
N(2) H(2) 2.590 .
N(2) H(3) 2.679 .
N(2) H(6) 2.582 .
N(2) H(6) 3.415 3_655
N(2) H(7) 2.676 .
N(2) H(10) 3.519 3_555
N(2) H(11) 3.346 1_655
N(2) H(15) 3.445 4_454
N(2) H(16) 3.188 4_454
N(3) H(5) 1.984 .
N(3) H(6) 3.256 .
N(3) H(7) 3.252 .
N(3) H(8) 1.974 .
N(3) H(13) 3.440 4_554
N(3) H(14) 3.363 4_554
N(4) H(8) 3.463 4_455
N(4) H(9) 2.617 .
N(4) H(13) 2.613 .
N(4) H(20) 3.247 .
N(5) H(5) 3.504 4_455
N(5) H(14) 2.627 .
N(5) H(18) 2.618 .
N(5) H(19) 3.239 .
C(1) H(2) 2.034 .
C(1) H(4) 3.148 .
C(1) H(9) 2.810 .
C(2) H(1) 2.012 .
C(2) H(3) 3.264 .
C(2) H(9) 3.361 .
C(2) H(12) 3.533 1_655
C(2) H(15) 3.539 2_545
C(2) H(15) 3.128 4_454
C(2) H(16) 3.404 2_545
C(3) H(1) 3.242 .
C(3) H(2) 2.049 .
C(3) H(3) 2.050 .
C(3) H(4) 3.225 .
C(3) H(7) 2.813 .
C(3) H(11) 3.503 1_655
C(3) H(12) 3.493 1_655
C(3) H(15) 3.404 4_454
C(4) H(2) 3.261 .
C(4) H(4) 2.002 .
C(4) H(7) 2.555 .
C(4) H(12) 3.515 1_655
C(4) H(18) 3.531 .
C(5) H(1) 3.151 .
C(5) H(3) 2.034 .
C(5) H(18) 2.773 .
C(6) H(6) 2.036 .
C(6) H(8) 3.144 .
C(6) H(11) 3.221 3_555
C(6) H(14) 2.934 4_554
C(7) H(5) 2.010 .
C(7) H(6) 3.453 3_655
C(7) H(7) 3.256 .
C(7) H(10) 3.295 1_655
C(7) H(10) 3.191 3_555
C(7) H(11) 3.144 3_555
C(7) H(14) 3.475 4_554
C(8) H(3) 2.753 .
C(8) H(5) 3.220 .
C(8) H(6) 2.034 .
C(8) H(7) 2.054 .
C(8) H(8) 3.226 .
C(8) H(16) 3.353 4_454
C(9) H(3) 2.500 .
C(9) H(6) 3.257 .
C(9) H(8) 2.004 .
C(9) H(17) 3.573 4_454
C(10) H(3) 3.559 .
C(10) H(5) 3.144 .
C(10) H(7) 2.036 .
C(10) H(13) 2.887 4_554
C(11) H(1) 3.521 .
C(11) H(8) 3.477 4_455
C(11) H(9) 2.055 .
C(11) H(10) 3.265 .
C(11) H(12) 3.267 .
C(11) H(13) 2.022 .
C(12) H(1) 3.004 .
C(12) H(10) 2.029 .
C(12) H(11) 3.235 .
C(12) H(13) 3.255 .
C(12) H(14) 3.260 4_454
C(13) H(1) 3.585 .
C(13) H(6) 3.271 1_455
C(13) H(6) 3.338 3_555
C(13) H(9) 2.037 .
C(13) H(11) 1.998 .
C(13) H(12) 3.235 .
C(13) H(16) 3.285 2_545
C(14) H(6) 3.358 3_555
C(14) H(9) 3.235 .
C(14) H(10) 1.997 .
C(14) H(12) 2.039 .
C(14) H(13) 3.245 .
C(15) H(10) 3.233 .
C(15) H(11) 2.029 .
C(15) H(13) 2.033 .
C(15) H(18) 3.515 1_455
C(16) H(8) 2.914 4_455
C(16) H(9) 3.257 .
C(16) H(11) 3.247 .
C(16) H(12) 2.044 .
C(16) H(18) 3.105 1_455
C(17) H(5) 3.252 4_455
C(17) H(14) 2.048 .
C(17) H(15) 3.257 .
C(17) H(17) 3.263 .
C(17) H(18) 2.032 .
C(18) H(5) 2.855 4_455
C(18) H(9) 3.279 4_555
C(18) H(15) 2.039 .
C(18) H(16) 3.262 .
C(18) H(18) 3.260 .
C(19) H(2) 2.902 2_555
C(19) H(2) 3.586 4_555
C(19) H(5) 3.411 4_455
C(19) H(14) 2.052 .
C(19) H(15) 3.594 3_666
C(19) H(16) 2.015 .
C(19) H(17) 3.240 .
C(20) H(2) 2.927 2_555
C(20) H(7) 3.528 4_555
C(20) H(10) 3.583 2_555
C(20) H(14) 3.262 .
C(20) H(15) 2.009 .
C(20) H(17) 2.036 .
C(20) H(18) 3.242 .
C(21) H(7) 3.420 4_555
C(21) H(13) 3.447 1_655
C(21) H(15) 3.237 .
C(21) H(16) 2.033 .
C(21) H(18) 2.022 .
C(22) H(4) 3.001 .
C(22) H(7) 3.468 4_555
C(22) H(13) 3.033 1_655
C(22) H(14) 3.266 .
C(22) H(16) 3.244 .
C(22) H(17) 2.029 .
C(23) H(4) 3.537 .
C(23) H(5) 3.453 4_455
C(23) H(11) 3.583 2_455
C(23) H(12) 3.512 2_455
C(23) H(19) 3.553 2_555
C(23) H(20) 2.577 .
C(24) H(4) 2.952 .
C(24) H(5) 2.899 4_455
C(24) H(20) 2.010 .
C(26) H(9) 3.315 .
C(26) H(13) 3.296 .
C(26) H(20) 2.049 .
C(27) H(3) 3.377 1_455
C(27) H(13) 3.568 .
C(27) H(20) 2.591 .
C(28) H(1) 3.480 .
C(28) H(19) 2.587 .
C(29) H(1) 2.840 .
C(29) H(8) 3.125 4_455
C(29) H(19) 2.007 .
C(30) H(1) 3.455 .
C(31) H(14) 3.185 .
C(31) H(18) 3.415 .
C(31) H(19) 2.045 .
C(32) H(7) 3.366 4_555
C(32) H(14) 3.452 .
C(32) H(19) 2.569 .
H(1) Co(1) 3.148 .
H(1) F(3) 3.137 2_545
H(1) F(7) 2.996 .
H(1) O(3) 2.536 .
H(1) N(1) 1.985 .
H(1) C(2) 2.012 .
H(1) C(3) 3.242 .
H(1) C(5) 3.151 .
H(1) C(11) 3.521 .
H(1) C(12) 3.004 .
H(1) C(13) 3.585 .
H(1) C(28) 3.480 .
H(1) C(29) 2.840 .
H(1) C(30) 3.455 .
H(1) H(2) 2.313 .
H(1) H(9) 2.774 .
H(1) H(16) 3.204 2_545
H(2) F(3) 2.708 2_545
H(2) O(1) 2.407 .
H(2) N(1) 3.252 .
H(2) N(2) 2.590 .
H(2) C(1) 2.034 .
H(2) C(3) 2.049 .
H(2) C(4) 3.261 .
H(2) C(19) 2.902 2_545
H(2) C(19) 3.586 4_454
H(2) C(20) 2.927 2_545
H(2) H(1) 2.313 .
H(2) H(15) 2.654 2_545
H(2) H(15) 2.895 4_454
H(2) H(16) 2.698 2_545
H(3) F(5) 3.069 1_655
H(3) F(6) 2.614 1_655
H(3) F(11) 3.551 4_454
H(3) N(1) 3.257 .
H(3) N(2) 2.679 .
H(3) C(2) 3.264 .
H(3) C(3) 2.050 .
H(3) C(5) 2.034 .
H(3) C(8) 2.753 .
H(3) C(9) 2.500 .
H(3) C(10) 3.559 .
H(3) C(27) 3.377 1_655
H(3) H(4) 2.306 .
H(3) H(7) 2.129 .
H(4) Co(1) 3.083 .
H(4) F(1) 2.987 .
H(4) F(6) 3.246 1_655
H(4) F(11) 3.426 4_454
H(4) O(2) 2.370 .
H(4) N(1) 1.977 .
H(4) C(1) 3.148 .
H(4) C(3) 3.225 .
H(4) C(4) 2.002 .
H(4) C(22) 3.001 .
H(4) C(23) 3.537 .
H(4) C(24) 2.952 .
H(4) H(3) 2.306 .
H(4) H(18) 2.412 .
H(5) Co(1) 3.123 4_554
H(5) F(3) 2.889 4_554
H(5) O(1) 3.360 3_655
H(5) O(2) 2.491 4_554
H(5) N(3) 1.984 .
H(5) N(5) 3.504 4_554
H(5) C(7) 2.010 .
H(5) C(8) 3.220 .
H(5) C(10) 3.144 .
H(5) C(17) 3.252 4_554
H(5) C(18) 2.855 4_554
H(5) C(19) 3.411 4_554
H(5) C(23) 3.453 4_554
H(5) C(24) 2.899 4_554
H(5) H(6) 2.314 .
H(5) H(11) 2.857 3_555
H(5) H(14) 2.776 4_554
H(6) O(1) 2.464 .
H(6) O(1) 2.400 3_655
H(6) N(2) 2.582 .
H(6) N(2) 3.415 3_655
H(6) N(3) 3.256 .
H(6) C(6) 2.036 .
H(6) C(7) 3.453 3_655
H(6) C(8) 2.034 .
H(6) C(9) 3.257 .
H(6) C(13) 3.271 1_655
H(6) C(13) 3.338 3_555
H(6) C(14) 3.358 3_555
H(6) H(5) 2.314 .
H(6) H(6) 2.587 3_655
H(6) H(10) 2.748 1_655
H(6) H(10) 2.712 3_555
H(6) H(11) 2.769 3_555
H(7) F(10) 2.578 4_454
H(7) F(11) 3.035 4_454
H(7) N(2) 2.676 .
H(7) N(3) 3.252 .
H(7) C(3) 2.813 .
H(7) C(4) 2.555 .
H(7) C(7) 3.256 .
H(7) C(8) 2.054 .
H(7) C(10) 2.036 .
H(7) C(20) 3.528 4_454
H(7) C(21) 3.420 4_454
H(7) C(22) 3.468 4_454
H(7) C(32) 3.366 4_454
H(7) H(3) 2.129 .
H(7) H(8) 2.310 .
H(8) Co(1) 3.108 4_554
H(8) F(8) 3.050 4_554
H(8) F(10) 3.048 4_454
H(8) O(3) 2.475 4_554
H(8) N(3) 1.974 .
H(8) N(4) 3.463 4_554
H(8) C(6) 3.144 .
H(8) C(8) 3.226 .
H(8) C(9) 2.004 .
H(8) C(11) 3.477 4_554
H(8) C(16) 2.914 4_554
H(8) C(29) 3.125 4_554
H(8) H(7) 2.310 .
H(8) H(13) 2.381 4_554
H(9) F(5) 2.966 .
H(9) N(1) 3.122 .
H(9) N(4) 2.617 .
H(9) C(1) 2.810 .
H(9) C(2) 3.361 .
H(9) C(11) 2.055 .
H(9) C(13) 2.037 .
H(9) C(14) 3.235 .
H(9) C(16) 3.257 .
H(9) C(18) 3.279 4_454
H(9) C(26) 3.315 .
H(9) H(1) 2.774 .
H(9) H(10) 2.332 .
H(9) H(14) 2.528 4_454
H(9) H(15) 3.216 4_454
H(10) O(1) 2.616 3_555
H(10) N(2) 3.519 3_555
H(10) C(7) 3.295 1_455
H(10) C(7) 3.191 3_555
H(10) C(11) 3.265 .
H(10) C(12) 2.029 .
H(10) C(14) 1.997 .
H(10) C(15) 3.233 .
H(10) C(20) 3.583 2_545
H(10) H(6) 2.748 1_455
H(10) H(6) 2.712 3_555
H(10) H(9) 2.332 .
H(10) H(11) 2.288 .
H(10) H(15) 3.556 4_454
H(10) H(16) 2.679 2_545
H(11) F(3) 2.884 2_445
H(11) O(1) 3.058 1_455
H(11) N(2) 3.346 1_455
H(11) C(3) 3.503 1_455
H(11) C(6) 3.221 3_555
H(11) C(7) 3.144 3_555
H(11) C(12) 3.235 .
H(11) C(13) 1.998 .
H(11) C(15) 2.029 .
H(11) C(16) 3.247 .
H(11) C(23) 3.583 2_445
H(11) H(5) 2.857 3_555
H(11) H(6) 2.769 3_555
H(11) H(10) 2.288 .
H(11) H(12) 2.338 .
H(12) F(2) 2.842 2_445
H(12) F(3) 3.042 2_445
H(12) F(10) 3.099 1_455
H(12) C(2) 3.533 1_455
H(12) C(3) 3.493 1_455
H(12) C(4) 3.515 1_455
H(12) C(11) 3.267 .
H(12) C(13) 3.235 .
H(12) C(14) 2.039 .
H(12) C(16) 2.044 .
H(12) C(23) 3.512 2_445
H(12) H(11) 2.338 .
H(12) H(13) 2.340 .
H(12) H(18) 3.221 1_455
H(13) F(6) 2.927 .
H(13) F(10) 3.206 1_455
H(13) O(3) 3.387 .
H(13) N(3) 3.440 4_455
H(13) N(4) 2.613 .
H(13) C(10) 2.887 4_455
H(13) C(11) 2.022 .
H(13) C(12) 3.255 .
H(13) C(14) 3.245 .
H(13) C(15) 2.033 .
H(13) C(21) 3.447 1_455
H(13) C(22) 3.033 1_455
H(13) C(26) 3.296 .
H(13) C(27) 3.568 .
H(13) H(8) 2.381 4_455
H(13) H(12) 2.340 .
H(13) H(17) 3.219 1_455
H(13) H(18) 2.410 1_455
H(14) F(5) 3.170 4_555
H(14) F(11) 2.767 .
H(14) N(3) 3.363 4_455
H(14) N(5) 2.627 .
H(14) C(6) 2.934 4_455
H(14) C(7) 3.475 4_455
H(14) C(12) 3.260 4_555
H(14) C(17) 2.048 .
H(14) C(19) 2.052 .
H(14) C(20) 3.262 .
H(14) C(22) 3.266 .
H(14) C(31) 3.185 .
H(14) C(32) 3.452 .
H(14) H(5) 2.776 4_455
H(14) H(9) 2.528 4_555
H(14) H(15) 2.348 .
H(15) O(1) 3.033 2_555
H(15) O(1) 3.478 4_555
H(15) N(2) 3.445 4_555
H(15) C(2) 3.539 2_555
H(15) C(2) 3.128 4_555
H(15) C(3) 3.404 4_555
H(15) C(17) 3.257 .
H(15) C(18) 2.039 .
H(15) C(19) 3.594 3_666
H(15) C(20) 2.009 .
H(15) C(21) 3.237 .
H(15) H(2) 2.654 2_555
H(15) H(2) 2.895 4_555
H(15) H(9) 3.216 4_555
H(15) H(10) 3.556 4_555
H(15) H(14) 2.348 .
H(15) H(15) 2.821 3_666
H(15) H(16) 2.305 .
H(15) H(16) 3.273 3_666
H(16) O(1) 2.991 4_555
H(16) N(2) 3.188 4_555
H(16) C(2) 3.404 2_555
H(16) C(8) 3.353 4_555
H(16) C(13) 3.285 2_555
H(16) C(18) 3.262 .
H(16) C(19) 2.015 .
H(16) C(21) 2.033 .
H(16) C(22) 3.244 .
H(16) H(1) 3.204 2_555
H(16) H(2) 2.698 2_555
H(16) H(10) 2.679 2_555
H(16) H(15) 2.305 .
H(16) H(15) 3.273 3_666
H(16) H(17) 2.338 .
H(17) F(6) 3.023 1_655
H(17) F(7) 2.897 2_555
H(17) C(9) 3.573 4_555
H(17) C(17) 3.263 .
H(17) C(19) 3.240 .
H(17) C(20) 2.036 .
H(17) C(22) 2.029 .
H(17) H(13) 3.219 1_655
H(17) H(16) 2.338 .
H(17) H(18) 2.323 .
H(18) F(6) 3.193 1_655
H(18) F(10) 3.082 .
H(18) O(2) 3.193 .
H(18) N(1) 3.215 .
H(18) N(5) 2.618 .
H(18) C(4) 3.531 .
H(18) C(5) 2.773 .
H(18) C(15) 3.515 1_655
H(18) C(16) 3.105 1_655
H(18) C(17) 2.032 .
H(18) C(18) 3.260 .
H(18) C(20) 3.242 .
H(18) C(21) 2.022 .
H(18) C(31) 3.415 .
H(18) H(4) 2.412 .
H(18) H(12) 3.221 1_655
H(18) H(13) 2.410 1_655
H(18) H(17) 2.323 .
H(19) F(1) 3.001 2_545
H(19) F(2) 3.009 2_545
H(19) F(4) 3.270 4_555
H(19) F(7) 3.492 .
H(19) F(9) 2.324 .
H(19) F(10) 3.552 .
H(19) F(11) 3.495 .
H(19) F(12) 2.230 .
H(19) O(3) 3.189 .
H(19) N(5) 3.239 .
H(19) C(23) 3.553 2_545
H(19) C(28) 2.587 .
H(19) C(29) 2.007 .
H(19) C(31) 2.045 .
H(19) C(32) 2.569 .
H(20) F(1) 3.532 .
H(20) F(2) 2.324 .
H(20) F(3) 3.554 .
H(20) F(4) 2.245 .
H(20) F(5) 3.596 .
H(20) F(6) 3.438 .
H(20) F(8) 3.266 2_455
H(20) F(12) 3.502 4_454
H(20) O(2) 3.200 .
H(20) N(4) 3.247 .
H(20) C(23) 2.577 .
H(20) C(24) 2.010 .
H(20) C(26) 2.049 .
H(20) C(27) 2.591 .

loop_
_geom_torsion_atom_site_label_1
_geom_torsion_atom_site_label_2
_geom_torsion_atom_site_label_3
_geom_torsion_atom_site_label_4
_geom_torsion
_geom_torsion_site_symmetry_1
_geom_torsion_site_symmetry_3
_geom_torsion_site_symmetry_4
O(2) Co(1) O(3) C(29) -133(4) . . .
O(3) Co(1) O(2) C(24) -44(4) . . .
O(2) Co(1) N(1) C(1) -170.7(2) . . .
O(2) Co(1) N(1) C(5) 8.2(2) . . .
N(1) Co(1) O(2) C(24) 100.1(3) . . .
O(2) Co(1) N(3) C(6) -20.2(2) . 4_455 4_455
O(2) Co(1) N(3) C(10) 160.6(2) . 4_455 4_455
N(3) Co(1) O(2) C(24) -80.0(3) 4_455 . .
O(2) Co(1) N(4) C(11) 172.1(3) . . .
O(2) Co(1) N(4) C(26) -9.5(3) . . .
N(4) Co(1) O(2) C(24) 10.5(3) . . .
O(2) Co(1) N(5) C(17) 8.2(3) . . .
O(2) Co(1) N(5) C(31) -173.0(3) . . .
N(5) Co(1) O(2) C(24) -170.8(3) . . .
O(3) Co(1) N(1) C(1) 8.4(2) . . .
O(3) Co(1) N(1) C(5) -172.6(2) . . .
N(1) Co(1) O(3) C(29) 82.6(3) . . .
O(3) Co(1) N(3) C(6) 160.7(2) . 4_455 4_455
O(3) Co(1) N(3) C(10) -18.6(2) . 4_455 4_455
N(3) Co(1) O(3) C(29) -97.2(3) 4_455 . .
O(3) Co(1) N(4) C(11) -9.1(3) . . .
O(3) Co(1) N(4) C(26) 169.3(3) . . .
N(4) Co(1) O(3) C(29) 172.2(3) . . .
O(3) Co(1) N(5) C(17) -170.7(3) . . .
O(3) Co(1) N(5) C(31) 8.2(3) . . .
N(5) Co(1) O(3) C(29) -6.4(3) . . .
N(1) Co(1) N(3) C(6) -13(5) . 4_455 4_455
N(1) Co(1) N(3) C(10) 168(4) . 4_455 4_455
N(3) Co(1) N(1) C(1) -178(2) 4_455 . .
N(3) Co(1) N(1) C(5) 1(2) 4_455 . .
N(1) Co(1) N(4) C(11) 82.8(3) . . .
N(1) Co(1) N(4) C(26) -98.8(3) . . .
N(4) Co(1) N(1) C(1) -82.6(2) . . .
N(4) Co(1) N(1) C(5) 96.4(2) . . .
N(1) Co(1) N(5) C(17) 97.4(3) . . .
N(1) Co(1) N(5) C(31) -83.7(3) . . .
N(5) Co(1) N(1) C(1) 97.1(2) . . .
N(5) Co(1) N(1) C(5) -84.0(2) . . .
N(3) Co(1) N(4) C(11) -98.4(3) 4_455 . .
N(3) Co(1) N(4) C(26) 80.0(3) 4_455 . .
N(4) Co(1) N(3) C(6) -108.3(2) . 4_455 4_455
N(4) Co(1) N(3) C(10) 72.5(2) . 4_455 4_455
N(3) Co(1) N(5) C(17) -81.4(3) 4_455 . .
N(3) Co(1) N(5) C(31) 97.5(3) 4_455 . .
N(5) Co(1) N(3) C(6) 72.1(2) . 4_455 4_455
N(5) Co(1) N(3) C(10) -107.2(2) . 4_455 4_455
N(4) Co(1) N(5) C(17) 113(5) . . .
N(4) Co(1) N(5) C(31) -68(5) . . .
N(5) Co(1) N(4) C(11) 67(5) . . .
N(5) Co(1) N(4) C(26) -114(5) . . .
Co(1) O(2) C(24) C(23) 176.1(2) . . .
Co(1) O(2) C(24) C(33) -6.3(7) . . .
Co(1) O(3) C(29) C(28) -178.3(2) . . .
Co(1) O(3) C(29) C(30) 0.7(7) . . .
Co(1) N(1) C(1) C(2) 176.6(2) . . .
Co(1) N(1) C(5) C(4) -178.5(2) . . .
C(1) N(1) C(5) C(4) 0.5(5) . . .
C(5) N(1) C(1) C(2) -2.4(4) . . .
O(1) N(2) C(3) C(2) -15.5(4) . . .
O(1) N(2) C(3) C(4) 162.3(3) . . .
O(1) N(2) C(8) C(7) -25.9(4) . . .
O(1) N(2) C(8) C(9) 151.7(3) . . .
C(3) N(2) C(8) C(7) 153.0(3) . . .
C(3) N(2) C(8) C(9) -29.5(4) . . .
C(8) N(2) C(3) C(2) 165.6(3) . . .
C(8) N(2) C(3) C(4) -16.6(5) . . .
Co(1) N(3) C(6) C(7) 176.3(2) 4_554 . .
Co(1) N(3) C(10) C(9) -179.2(2) 4_554 . .
C(6) N(3) C(10) C(9) 0.1(3) . . .
C(10) N(3) C(6) C(7) -3.0(5) . . .
Co(1) N(4) C(11) C(12) -87.7(3) . . .
Co(1) N(4) C(11) C(16) 86.4(4) . . .
Co(1) N(4) C(26) C(27) -177.4(3) . . .
Co(1) N(4) C(26) C(33) 4.3(7) . . .
C(11) N(4) C(26) C(27) 0.8(6) . . .
C(11) N(4) C(26) C(33) -177.4(4) . . .
C(26) N(4) C(11) C(12) 94.0(5) . . .
C(26) N(4) C(11) C(16) -92.0(5) . . .
Co(1) N(5) C(17) C(18) 95.5(3) . . .
Co(1) N(5) C(17) C(22) -77.7(4) . . .
Co(1) N(5) C(31) C(30) -4.9(6) . . .
Co(1) N(5) C(31) C(32) 174.3(3) . . .
C(17) N(5) C(31) C(30) 173.9(4) . . .
C(17) N(5) C(31) C(32) -6.9(6) . . .
C(31) N(5) C(17) C(18) -83.4(5) . . .
C(31) N(5) C(17) C(22) 103.4(4) . . .
N(1) C(1) C(2) C(3) 1.2(5) . . .
C(1) C(2) C(3) N(2) 179.7(3) . . .
C(1) C(2) C(3) C(4) 1.8(4) . . .
N(2) C(3) C(4) C(5) 178.8(3) . . .
C(2) C(3) C(4) C(5) -3.5(4) . . .
C(3) C(4) C(5) N(1) 2.4(5) . . .
N(3) C(6) C(7) C(8) 2.9(5) . . .
C(6) C(7) C(8) N(2) 177.8(3) . . .
C(6) C(7) C(8) C(9) 0.1(3) . . .
N(2) C(8) C(9) C(10) 179.7(3) . . .
C(7) C(8) C(9) C(10) -2.7(4) . . .
C(8) C(9) C(10) N(3) 2.7(5) . . .
N(4) C(11) C(12) C(13) 174.8(3) . . .
N(4) C(11) C(16) C(15) -174.7(3) . . .
C(12) C(11) C(16) C(15) -0.6(5) . . .
C(16) C(11) C(12) C(13) 0.7(5) . . .
C(11) C(12) C(13) C(14) -2.0(6) . . .
C(12) C(13) C(14) C(15) 3.2(6) . . .
C(13) C(14) C(15) C(16) -3.1(6) . . .
C(14) C(15) C(16) C(11) 1.8(6) . . .
N(5) C(17) C(18) C(19) -173.3(3) . . .
N(5) C(17) C(22) C(21) 173.2(3) . . .
C(18) C(17) C(22) C(21) -0.0(5) . . .
C(22) C(17) C(18) C(19) -0.0(5) . . .
C(17) C(18) C(19) C(20) 0.4(6) . . .
C(18) C(19) C(20) C(21) -0.6(7) . . .
C(19) C(20) C(21) C(22) 0.6(6) . . .
C(20) C(21) C(22) C(17) -0.3(6) . . .
F(1) C(23) C(24) O(2) 60.8(4) . . .
F(1) C(23) C(24) C(33) -117.2(4) . . .
F(2) C(23) C(24) O(2) -177.6(3) . . .
F(2) C(23) C(24) C(33) 4.5(6) . . .
F(3) C(23) C(24) O(2) -57.0(5) . . .
F(3) C(23) C(24) C(33) 125.1(4) . . .
O(2) C(24) C(33) C(26) -3.9(8) . . .
C(23) C(24) C(33) C(26) 173.6(4) . . .
N(4) C(26) C(27) F(4) -175.4(4) . . .
N(4) C(26) C(27) F(5) -55.2(6) . . .
N(4) C(26) C(27) F(6) 66.6(5) . . .
N(4) C(26) C(33) C(24) 4.4(8) . . .
C(27) C(26) C(33) C(24) -174.0(4) . . .
C(33) C(26) C(27) F(4) 3.1(6) . . .
C(33) C(26) C(27) F(5) 123.2(4) . . .
C(33) C(26) C(27) F(6) -114.9(4) . . .
F(7) C(28) C(29) O(3) 61.4(5) . . .
F(7) C(28) C(29) C(30) -117.8(4) . . .
F(8) C(28) C(29) O(3) -56.4(5) . . .
F(8) C(28) C(29) C(30) 124.4(4) . . .
F(9) C(28) C(29) O(3) -178.1(4) . . .
F(9) C(28) C(29) C(30) 2.7(6) . . .
O(3) C(29) C(30) C(31) 6.6(8) . . .
C(28) C(29) C(30) C(31) -174.4(4) . . .
C(29) C(30) C(31) N(5) -3.7(8) . . .
C(29) C(30) C(31) C(32) 177.0(4) . . .
N(5) C(31) C(32) F(10) -55.7(5) . . .
N(5) C(31) C(32) F(11) 65.1(6) . . .
N(5) C(31) C(32) F(12) -175.5(4) . . .
C(30) C(31) C(32) F(10) 123.6(4) . . .
C(30) C(31) C(32) F(11) -115.6(4) . . .
C(30) C(31) C(32) F(12) 3.8(6) . . .
